data_7719674
loop_
_publ_author_name
'Sosunov, Egor A.'
'Tatarin, Sergei V.'
'Skabitsky, Ivan V.'
'Panina, Maria V.'
'Son, Alexandra G.'
'Yakushev, Ilya A.'

_publ_section_title
;
 One-pot straightforward access to a cyclometalated acetate platinum(II)
 complex exhibiting mechanochromic luminescence.
;
_journal_issue 45
_journal_name_full 'Dalton transactions (Cambridge, England : 2003)'
_journal_page_first 16677
_journal_page_last 16681
_journal_paper_doi 10.1039/d5dt01895a
_journal_volume 54
_journal_year 2025
_chemical_formula_moiety 'C18 H16 N2 O2 Pt'
_chemical_formula_sum 'C18 H16 N2 O2 Pt'
_chemical_formula_weight 487.42
_space_group_crystal_system monoclinic
_space_group_IT_number 14
_space_group_name_Hall '-P 2yn'
_space_group_name_H-M_alt 'P 1 21/n 1'
_atom_sites_solution_hydrogens geom
_atom_sites_solution_primary direct
_audit_creation_method SHELXL-2019/3
_audit_update_record
;
2025-03-11 deposited with the CCDC.	2025-10-16 downloaded from the CCDC.
;
_cell_angle_alpha 90
_cell_angle_beta 100.8270(10)
_cell_angle_gamma 90
_cell_formula_units_Z 4
_cell_length_a 9.0082(4)
_cell_length_b 9.6017(4)
_cell_length_c 18.8374(7)
_cell_measurement_reflns_used 9895
_cell_measurement_temperature 150(2)
_cell_measurement_theta_max 30.52
_cell_measurement_theta_min 2.39
_cell_volume 1600.32(11)
_computing_cell_refinement 'Bruker SAINT'
_computing_data_collection 'Bruker APEX3'
_computing_data_reduction 'Bruker SAINT'
_computing_publication_material 'Bruker SHELXTL'
_computing_structure_refinement 'SHELXL-2019/2 (Sheldrick, 2019)'
_computing_structure_solution 'SHELXT-2014/5 (Sheldrick, 2014)'
_diffrn_ambient_temperature 150(2)
_diffrn_measured_fraction_theta_full 1.000
_diffrn_measured_fraction_theta_max 0.997
_diffrn_measurement_device_type 'Bruker D8 Venture'
_diffrn_measurement_method '\f and \w scans'
_diffrn_radiation_type MoK\a
_diffrn_radiation_wavelength 0.71073
_diffrn_reflns_av_R_equivalents 0.0318
_diffrn_reflns_av_unetI/netI 0.0268
_diffrn_reflns_Laue_measured_fraction_full 1.000
_diffrn_reflns_Laue_measured_fraction_max 0.997
_diffrn_reflns_limit_h_max 12
_diffrn_reflns_limit_h_min -12
_diffrn_reflns_limit_k_max 11
_diffrn_reflns_limit_k_min -13
_diffrn_reflns_limit_l_max 26
_diffrn_reflns_limit_l_min -26
_diffrn_reflns_number 21503
_diffrn_reflns_point_group_measured_fraction_full 1.000
_diffrn_reflns_point_group_measured_fraction_max 0.997
_diffrn_reflns_theta_full 25.242
_diffrn_reflns_theta_max 30.585
_diffrn_reflns_theta_min 2.201
_diffrn_source 'microfocus sealed X-ray tube'
_exptl_absorpt_coefficient_mu 8.779
_exptl_absorpt_correction_T_max 0.7461
_exptl_absorpt_correction_T_min 0.5019
_exptl_absorpt_correction_type multi-scan
_exptl_absorpt_process_details
;
 SADABS 2016/2: Krause, L., Herbst-Irmer, R., Sheldrick G.M. & Stalke D.,
 J. Appl. Cryst. 48 (2015) 3-10
;
_exptl_crystal_colour yellow
_exptl_crystal_density_diffrn 2.023
_exptl_crystal_density_meas ?
_exptl_crystal_description plate
_exptl_crystal_F_000 928
_exptl_crystal_preparation Luminescent
_exptl_crystal_size_max 0.210
_exptl_crystal_size_mid 0.160
_exptl_crystal_size_min 0.040
_refine_diff_density_max 0.586
_refine_diff_density_min -0.782
_refine_diff_density_rms 0.102
_refine_ls_extinction_method none
_refine_ls_goodness_of_fit_ref 1.049
_refine_ls_hydrogen_treatment constr
_refine_ls_matrix_type full
_refine_ls_number_parameters 209
_refine_ls_number_reflns 4900
_refine_ls_number_restraints 0
_refine_ls_restrained_S_all 1.049
_refine_ls_R_factor_all 0.0246
_refine_ls_R_factor_gt 0.0185
_refine_ls_shift/su_max 0.003
_refine_ls_shift/su_mean 0.000
_refine_ls_structure_factor_coef Fsqd
_refine_ls_weighting_details 'w=1/[\s^2^(Fo^2^)+(0.0071P)^2^+1.2833P] where P=(Fo^2^+2Fc^2^)/3'
_refine_ls_weighting_scheme calc
_refine_ls_wR_factor_gt 0.0366
_refine_ls_wR_factor_ref 0.0379
_reflns_Friedel_coverage 0.000
_reflns_number_gt 4240
_reflns_number_total 4900
_reflns_threshold_expression 'I > 2\s(I)'
_cod_data_source_file d5dt01895a2.cif
_cod_data_source_block 23phpyptoac2
_cod_depositor_comments
;
The following automatic conversions were performed:

data item '_exptl_crystal_density_meas' value 'not measured' was
changed to '?' -- the value is perceived as not measured.

Automatic conversion script
Id: cif_fix_values 8170 2020-07-09 18:12:32Z antanas 

 Adding full bibliography for 7719674--7719676.cif.
;
_cod_original_sg_symbol_H-M 'P 21/n'
_cod_database_code 7719674
_shelx_shelxl_version_number 2019/3
_shelx_space_group_comment
;
The symmetry employed for this shelxl refinement is uniquely defined
by the following loop, which should always be used as a source of
symmetry information in preference to the above space-group names.
They are only intended as comments.
;
_shelx_estimated_absorpt_t_min 0.260
_shelx_estimated_absorpt_t_max 0.720

loop_
_space_group_symop_operation_xyz
'x, y, z'
'-x+1/2, y+1/2, -z+1/2'
'-x, -y, -z'
'x-1/2, -y-1/2, z-1/2'

loop_
_atom_site_label
_atom_site_type_symbol
_atom_site_fract_x
_atom_site_fract_y
_atom_site_fract_z
_atom_site_U_iso_or_equiv
_atom_site_adp_type
_atom_site_occupancy
_atom_site_site_symmetry_order
_atom_site_calc_flag
_atom_site_refinement_flags_posn
_atom_site_refinement_flags_adp
_atom_site_refinement_flags_occupancy
_atom_site_disorder_assembly
_atom_site_disorder_group
Pt1 Pt 0.54600(2) 0.61238(2) 0.28037(2) 0.01912(3) Uani 1 1 d . . . . .
O1 O 0.7323(2) 0.72288(19) 0.34060(9) 0.0269(4) Uani 1 1 d . . . . .
O2 O 0.6493(2) 0.7353(2) 0.44500(9) 0.0310(4) Uani 1 1 d . . . . .
N1 N 0.6035(2) 0.4375(2) 0.33944(10) 0.0220(4) Uani 1 1 d . . . . .
N2 N 0.4788(2) 0.7804(2) 0.21890(10) 0.0198(4) Uani 1 1 d . . . . .
C1 C 0.7442(3) 0.7557(3) 0.40648(13) 0.0244(5) Uani 1 1 d . . . . .
C2 C 0.8948(3) 0.8263(4) 0.43930(15) 0.0399(7) Uani 1 1 d . . . . .
H2A H 0.968953 0.755095 0.459294 0.060 Uiso 1 1 calc R U . . .
H2B H 0.879044 0.889937 0.477864 0.060 Uiso 1 1 calc R U . . .
H2C H 0.932305 0.878682 0.401663 0.060 Uiso 1 1 calc R U . . .
C3 C 0.5830(3) 0.4310(3) 0.40838(13) 0.0292(6) Uani 1 1 d . . . . .
H3 H 0.540470 0.508913 0.428332 0.035 Uiso 1 1 calc R U . . .
C4 C 0.6215(3) 0.3153(3) 0.45079(14) 0.0348(6) Uani 1 1 d . . . . .
H4 H 0.603097 0.312903 0.498802 0.042 Uiso 1 1 calc R U . . .
C5 C 0.6872(3) 0.2027(3) 0.42323(15) 0.0334(6) Uani 1 1 d . . . . .
H5 H 0.716832 0.122754 0.452123 0.040 Uiso 1 1 calc R U . . .
C6 C 0.7087(3) 0.2090(3) 0.35311(14) 0.0293(6) Uani 1 1 d . . . . .
H6 H 0.754081 0.133135 0.332848 0.035 Uiso 1 1 calc R U . . .
C7 C 0.6642(3) 0.3257(3) 0.31229(13) 0.0243(5) Uani 1 1 d . . . . .
H7 H 0.676701 0.327578 0.263325 0.029 Uiso 1 1 calc R U . . .
C8 C 0.3836(3) 0.5229(3) 0.20970(12) 0.0209(5) Uani 1 1 d . . . . .
C9 C 0.3278(3) 0.3870(3) 0.20857(13) 0.0242(5) Uani 1 1 d . . . . .
H9 H 0.368934 0.324053 0.246057 0.029 Uiso 1 1 calc R U . . .
C10 C 0.2124(3) 0.3424(3) 0.15308(13) 0.0274(5) Uani 1 1 d . . . . .
H10 H 0.175985 0.249609 0.153281 0.033 Uiso 1 1 calc R U . . .
C11 C 0.1506(3) 0.4316(3) 0.09785(13) 0.0285(6) Uani 1 1 d . . . . .
H11 H 0.071380 0.400434 0.060622 0.034 Uiso 1 1 calc R U . . .
C12 C 0.2042(3) 0.5661(3) 0.09690(13) 0.0264(5) Uani 1 1 d . . . . .
H12 H 0.163212 0.627528 0.058677 0.032 Uiso 1 1 calc R U . . .
C13 C 0.3190(3) 0.6114(3) 0.15243(12) 0.0215(5) Uani 1 1 d . . . . .
C14 C 0.3741(3) 0.7551(3) 0.15803(12) 0.0225(5) Uani 1 1 d . . . . .
C15 C 0.3272(3) 0.8622(3) 0.10941(14) 0.0298(6) Uani 1 1 d . . . . .
H15 H 0.257075 0.844168 0.066039 0.036 Uiso 1 1 calc R U . . .
C16 C 0.3827(3) 0.9948(3) 0.12443(15) 0.0331(6) Uani 1 1 d . . . . .
H16 H 0.351817 1.068397 0.091207 0.040 Uiso 1 1 calc R U . . .
C17 C 0.4834(3) 1.0204(3) 0.18794(15) 0.0310(6) Uani 1 1 d . . . . .
H17 H 0.520961 1.111665 0.199616 0.037 Uiso 1 1 calc R U . . .
C18 C 0.5280(3) 0.9104(3) 0.23395(14) 0.0261(5) Uani 1 1 d . . . . .
H18 H 0.596343 0.927553 0.278007 0.031 Uiso 1 1 calc R U . . .

loop_
_atom_site_aniso_label
_atom_site_aniso_U_11
_atom_site_aniso_U_22
_atom_site_aniso_U_33
_atom_site_aniso_U_23
_atom_site_aniso_U_13
_atom_site_aniso_U_12
Pt1 0.02310(5) 0.01814(5) 0.01627(4) -0.00106(4) 0.00410(3) -0.00117(4)
O1 0.0271(9) 0.0296(10) 0.0226(8) -0.0034(7) 0.0012(7) -0.0035(7)
O2 0.0326(10) 0.0369(11) 0.0233(9) -0.0037(8) 0.0044(7) 0.0009(8)
N1 0.0267(11) 0.0192(10) 0.0207(10) 0.0008(8) 0.0062(8) -0.0025(8)
N2 0.0218(10) 0.0173(10) 0.0206(9) -0.0004(7) 0.0048(8) -0.0012(7)
C1 0.0275(13) 0.0187(12) 0.0264(12) 0.0018(9) 0.0038(10) 0.0056(9)
C2 0.0334(15) 0.0484(19) 0.0350(15) -0.0128(14) -0.0007(12) -0.0059(13)
C3 0.0425(16) 0.0250(14) 0.0227(12) -0.0012(10) 0.0128(11) 0.0020(11)
C4 0.0539(18) 0.0283(16) 0.0250(13) 0.0062(11) 0.0145(12) 0.0040(13)
C5 0.0436(16) 0.0240(15) 0.0330(14) 0.0070(11) 0.0082(12) 0.0036(12)
C6 0.0330(14) 0.0235(14) 0.0322(14) -0.0004(10) 0.0081(11) 0.0028(10)
C7 0.0266(12) 0.0246(13) 0.0226(11) -0.0030(10) 0.0069(9) -0.0028(10)
C8 0.0239(12) 0.0225(13) 0.0179(10) -0.0031(9) 0.0082(9) -0.0031(9)
C9 0.0295(12) 0.0209(12) 0.0240(11) -0.0006(10) 0.0093(9) -0.0028(10)
C10 0.0323(13) 0.0231(13) 0.0297(13) -0.0054(10) 0.0134(10) -0.0098(10)
C11 0.0294(13) 0.0317(15) 0.0241(12) -0.0080(10) 0.0041(10) -0.0078(11)
C12 0.0313(13) 0.0257(13) 0.0209(12) -0.0013(10) 0.0015(10) -0.0029(10)
C13 0.0281(12) 0.0198(12) 0.0174(10) -0.0015(9) 0.0063(9) -0.0020(9)
C14 0.0253(12) 0.0235(13) 0.0191(11) -0.0002(9) 0.0047(9) -0.0020(9)
C15 0.0359(14) 0.0264(15) 0.0248(12) 0.0030(10) -0.0005(10) -0.0012(10)
C16 0.0417(16) 0.0221(14) 0.0330(14) 0.0073(11) 0.0010(12) 0.0012(11)
C17 0.0342(14) 0.0184(13) 0.0391(15) 0.0010(11) 0.0033(11) -0.0035(10)
C18 0.0262(13) 0.0231(14) 0.0280(13) -0.0025(10) 0.0029(10) -0.0018(10)

loop_
_atom_type_symbol
_atom_type_description
_atom_type_scat_dispersion_real
_atom_type_scat_dispersion_imag
_atom_type_scat_source
C C 0.0033 0.0016 'International Tables Vol C Tables 4.2.6.8 and 6.1.1.4'
H H 0.0000 0.0000 'International Tables Vol C Tables 4.2.6.8 and 6.1.1.4'
N N 0.0061 0.0033 'International Tables Vol C Tables 4.2.6.8 and 6.1.1.4'
O O 0.0106 0.0060 'International Tables Vol C Tables 4.2.6.8 and 6.1.1.4'
Pt Pt -1.7033 8.3905 'International Tables Vol C Tables 4.2.6.8 and 6.1.1.4'

loop_
_geom_angle_atom_site_label_1
_geom_angle_atom_site_label_2
_geom_angle_atom_site_label_3
_geom_angle
_geom_angle_site_symmetry_1
_geom_angle_site_symmetry_3
_geom_angle_publ_flag
C8 Pt1 N2 81.74(9) . . ?
C8 Pt1 N1 95.18(9) . . ?
N2 Pt1 N1 176.86(8) . . ?
C8 Pt1 O1 170.29(8) . . ?
N2 Pt1 O1 91.66(7) . . ?
N1 Pt1 O1 91.47(7) . . ?
C1 O1 Pt1 124.14(16) . . ?
C3 N1 C7 117.9(2) . . ?
C3 N1 Pt1 120.03(17) . . ?
C7 N1 Pt1 122.09(16) . . ?
C18 N2 C14 119.6(2) . . ?
C18 N2 Pt1 125.09(16) . . ?
C14 N2 Pt1 115.30(16) . . ?
O2 C1 O1 126.5(2) . . ?
O2 C1 C2 119.3(2) . . ?
O1 C1 C2 114.2(2) . . ?
C1 C2 H2A 109.5 . . ?
C1 C2 H2B 109.5 . . ?
H2A C2 H2B 109.5 . . ?
C1 C2 H2C 109.5 . . ?
H2A C2 H2C 109.5 . . ?
H2B C2 H2C 109.5 . . ?
N1 C3 C4 122.2(2) . . ?
N1 C3 H3 118.9 . . ?
C4 C3 H3 118.9 . . ?
C3 C4 C5 119.6(2) . . ?
C3 C4 H4 120.2 . . ?
C5 C4 H4 120.2 . . ?
C6 C5 C4 118.4(2) . . ?
C6 C5 H5 120.8 . . ?
C4 C5 H5 120.8 . . ?
C5 C6 C7 119.7(2) . . ?
C5 C6 H6 120.1 . . ?
C7 C6 H6 120.1 . . ?
N1 C7 C6 122.2(2) . . ?
N1 C7 H7 118.9 . . ?
C6 C7 H7 118.9 . . ?
C9 C8 C13 117.1(2) . . ?
C9 C8 Pt1 129.32(19) . . ?
C13 C8 Pt1 113.56(17) . . ?
C10 C9 C8 120.8(2) . . ?
C10 C9 H9 119.6 . . ?
C8 C9 H9 119.6 . . ?
C11 C10 C9 120.8(2) . . ?
C11 C10 H10 119.6 . . ?
C9 C10 H10 119.6 . . ?
C12 C11 C10 119.8(2) . . ?
C12 C11 H11 120.1 . . ?
C10 C11 H11 120.1 . . ?
C11 C12 C13 119.6(2) . . ?
C11 C12 H12 120.2 . . ?
C13 C12 H12 120.2 . . ?
C12 C13 C8 121.8(2) . . ?
C12 C13 C14 122.8(2) . . ?
C8 C13 C14 115.3(2) . . ?
N2 C14 C15 120.0(2) . . ?
N2 C14 C13 113.6(2) . . ?
C15 C14 C13 126.4(2) . . ?
C16 C15 C14 119.7(2) . . ?
C16 C15 H15 120.2 . . ?
C14 C15 H15 120.2 . . ?
C15 C16 C17 119.8(2) . . ?
C15 C16 H16 120.1 . . ?
C17 C16 H16 120.1 . . ?
C18 C17 C16 118.4(2) . . ?
C18 C17 H17 120.8 . . ?
C16 C17 H17 120.8 . . ?
N2 C18 C17 122.4(2) . . ?
N2 C18 H18 118.8 . . ?
C17 C18 H18 118.8 . . ?

loop_
_geom_bond_atom_site_label_1
_geom_bond_atom_site_label_2
_geom_bond_distance
_geom_bond_site_symmetry_2
_geom_bond_publ_flag
Pt1 C8 1.980(2) . ?
Pt1 N2 2.011(2) . ?
Pt1 N1 2.027(2) . ?
Pt1 O1 2.1246(17) . ?
O1 C1 1.265(3) . ?
O2 C1 1.237(3) . ?
N1 C3 1.347(3) . ?
N1 C7 1.348(3) . ?
N2 C18 1.337(3) . ?
N2 C14 1.363(3) . ?
C1 C2 1.538(4) . ?
C2 H2A 0.9800 . ?
C2 H2B 0.9800 . ?
C2 H2C 0.9800 . ?
C3 C4 1.374(4) . ?
C3 H3 0.9500 . ?
C4 C5 1.380(4) . ?
C4 H4 0.9500 . ?
C5 C6 1.372(4) . ?
C5 H5 0.9500 . ?
C6 C7 1.375(4) . ?
C6 H6 0.9500 . ?
C7 H7 0.9500 . ?
C8 C9 1.398(3) . ?
C8 C13 1.410(3) . ?
C9 C10 1.395(3) . ?
C9 H9 0.9500 . ?
C10 C11 1.381(4) . ?
C10 H10 0.9500 . ?
C11 C12 1.380(4) . ?
C11 H11 0.9500 . ?
C12 C13 1.395(3) . ?
C12 H12 0.9500 . ?
C13 C14 1.464(3) . ?
C14 C15 1.390(3) . ?
C15 C16 1.378(4) . ?
C15 H15 0.9500 . ?
C16 C17 1.381(4) . ?
C16 H16 0.9500 . ?
C17 C18 1.378(4) . ?
C17 H17 0.9500 . ?
C18 H18 0.9500 . ?

loop_
_geom_torsion_atom_site_label_1
_geom_torsion_atom_site_label_2
_geom_torsion_atom_site_label_3
_geom_torsion_atom_site_label_4
_geom_torsion
_geom_torsion_site_symmetry_1
_geom_torsion_site_symmetry_2
_geom_torsion_site_symmetry_3
_geom_torsion_site_symmetry_4
_geom_torsion_publ_flag
Pt1 O1 C1 O2 -3.4(4) . . . . ?
Pt1 O1 C1 C2 175.87(18) . . . . ?
C7 N1 C3 C4 -0.1(4) . . . . ?
Pt1 N1 C3 C4 -179.4(2) . . . . ?
N1 C3 C4 C5 1.7(5) . . . . ?
C3 C4 C5 C6 -1.5(4) . . . . ?
C4 C5 C6 C7 -0.3(4) . . . . ?
C3 N1 C7 C6 -1.8(4) . . . . ?
Pt1 N1 C7 C6 177.45(19) . . . . ?
C5 C6 C7 N1 2.0(4) . . . . ?
C13 C8 C9 C10 -0.4(3) . . . . ?
Pt1 C8 C9 C10 -179.30(18) . . . . ?
C8 C9 C10 C11 0.1(4) . . . . ?
C9 C10 C11 C12 0.7(4) . . . . ?
C10 C11 C12 C13 -1.0(4) . . . . ?
C11 C12 C13 C8 0.6(4) . . . . ?
C11 C12 C13 C14 -175.5(2) . . . . ?
C9 C8 C13 C12 0.1(3) . . . . ?
Pt1 C8 C13 C12 179.17(19) . . . . ?
C9 C8 C13 C14 176.4(2) . . . . ?
Pt1 C8 C13 C14 -4.5(3) . . . . ?
C18 N2 C14 C15 4.6(3) . . . . ?
Pt1 N2 C14 C15 -175.92(19) . . . . ?
C18 N2 C14 C13 -173.9(2) . . . . ?
Pt1 N2 C14 C13 5.7(3) . . . . ?
C12 C13 C14 N2 175.5(2) . . . . ?
C8 C13 C14 N2 -0.7(3) . . . . ?
C12 C13 C14 C15 -2.8(4) . . . . ?
C8 C13 C14 C15 -179.1(2) . . . . ?
N2 C14 C15 C16 -2.4(4) . . . . ?
C13 C14 C15 C16 175.8(3) . . . . ?
C14 C15 C16 C17 -0.6(4) . . . . ?
C15 C16 C17 C18 1.4(4) . . . . ?
C14 N2 C18 C17 -3.8(4) . . . . ?
Pt1 N2 C18 C17 176.74(19) . . . . ?
C16 C17 C18 N2 0.8(4) . . . . ?
